data_7053133
loop_
_publ_author_name
'Smiglak, Marcin'
'Hines, C. Corey'
'Reichert, W. Matthew'
'Shamshina, Julia L.'
'Beasley, Preston A.'
'McCrary, Parker D.'
'Kelley, Steven P.'
'Rogers, Robin D.'

_publ_section_title
;
 Azolium azolates from reactions of neutral azoles with
 1,3-dimethyl-imidazolium-2-carboxylate, 1,2,3-trimethyl-imidazolium
 hydrogen carbonate, and N,N-dimethyl-pyrrolidinium hydrogen carbonate
;
_journal_issue 5
_journal_name_full 'New Journal of Chemistry'
_journal_page_first 1461
_journal_paper_doi 10.1039/c3nj00147d
_journal_volume 37
_journal_year 2013
_chemical_formula_sum 'C18 H26 N10 O4'
_chemical_formula_weight 446.49
_chemical_name_systematic
;
?
;
_space_group_IT_number 2
_symmetry_cell_setting triclinic
_symmetry_space_group_name_Hall '-P 1'
_symmetry_space_group_name_H-M 'P -1'
_atom_sites_solution_hydrogens geom
_atom_sites_solution_primary direct
_atom_sites_solution_secondary difmap
_audit_creation_method SHELXL-97
_cell_angle_alpha 74.659(3)
_cell_angle_beta 74.897(3)
_cell_angle_gamma 68.180(3)
_cell_formula_units_Z 1
_cell_length_a 6.9280(13)
_cell_length_b 8.2326(15)
_cell_length_c 10.864(2)
_cell_measurement_reflns_used 1456
_cell_measurement_temperature 173(2)
_cell_measurement_theta_max 27.32
_cell_measurement_theta_min 2.71
_cell_volume 545.56(17)
_computing_cell_refinement 'Bruker SAINT'
_computing_data_collection 'Bruker APEX2'
_computing_data_reduction 'Bruker SAINT'
_computing_molecular_graphics 'Bruker SHELXTL'
_computing_publication_material 'Bruker SHELXTL'
_computing_structure_refinement 'SHELXL-97 (Sheldrick, 2008)'
_computing_structure_solution 'SHELXS-97 (Sheldrick, 2008)'
_diffrn_ambient_temperature 173(2)
_diffrn_measured_fraction_theta_full 0.919
_diffrn_measured_fraction_theta_max 0.919
_diffrn_measurement_device_type 'Bruker APEX-II CCD'
_diffrn_measurement_method '\f and \w scans'
_diffrn_radiation_monochromator graphite
_diffrn_radiation_source 'fine-focus sealed tube'
_diffrn_radiation_type MoK\a
_diffrn_radiation_wavelength 0.71073
_diffrn_reflns_av_R_equivalents 0.0191
_diffrn_reflns_av_sigmaI/netI 0.0402
_diffrn_reflns_limit_h_max 9
_diffrn_reflns_limit_h_min -9
_diffrn_reflns_limit_k_max 10
_diffrn_reflns_limit_k_min -10
_diffrn_reflns_limit_l_max 14
_diffrn_reflns_limit_l_min -10
_diffrn_reflns_number 3708
_diffrn_reflns_theta_full 28.19
_diffrn_reflns_theta_max 28.19
_diffrn_reflns_theta_min 1.98
_exptl_absorpt_coefficient_mu 0.101
_exptl_absorpt_correction_T_max 0.9970
_exptl_absorpt_correction_T_min 0.9801
_exptl_absorpt_correction_type multi-scan
_exptl_absorpt_process_details 'SHELX SADABS'
_exptl_crystal_colour yellow
_exptl_crystal_density_diffrn 1.359
_exptl_crystal_density_meas 0
_exptl_crystal_density_method 'not measured'
_exptl_crystal_description plate
_exptl_crystal_F_000 236
_exptl_crystal_size_max 0.20
_exptl_crystal_size_mid 0.10
_exptl_crystal_size_min 0.03
_refine_diff_density_max 0.231
_refine_diff_density_min -0.263
_refine_diff_density_rms 0.047
_refine_ls_extinction_method none
_refine_ls_goodness_of_fit_ref 1.102
_refine_ls_hydrogen_treatment mixed
_refine_ls_matrix_type full
_refine_ls_number_parameters 158
_refine_ls_number_reflns 2473
_refine_ls_number_restraints 0
_refine_ls_restrained_S_all 1.102
_refine_ls_R_factor_all 0.0749
_refine_ls_R_factor_gt 0.0503
_refine_ls_shift/su_max 0.011
_refine_ls_shift/su_mean 0.001
_refine_ls_structure_factor_coef Fsqd
_refine_ls_weighting_details 'calc w=1/[\s^2^(Fo^2^)+(0.0608P)^2^+0.1266P] where P=(Fo^2^+2Fc^2^)/3'
_refine_ls_weighting_scheme calc
_refine_ls_wR_factor_gt 0.1204
_refine_ls_wR_factor_ref 0.1289
_reflns_number_gt 1836
_reflns_number_total 2473
_reflns_threshold_expression >2sigma(I)
_cod_data_source_file c3nj00147d.txt
_cod_data_source_block '[1,3-diMe-Im][2-Me-5-NO2-Im]'
_cod_depositor_comments
;
The following automatic conversions were performed:

'_symmetry_cell_setting' value 'Triclinic' changed to 'triclinic'
according to /home/saulius/struct/CIF-dictionaries/cif_core.dic
dictionary named 'cif_core.dic' version 2.4.2 from 2011-04-26.

Automatic conversion script
Id: cif_fix_values 1891 2012-01-12 08:04:46Z andrius 
;
_cod_original_cell_volume 545.57(17)
_cod_original_sg_symbol_H-M P-1
_cod_database_code 7053133

loop_
_symmetry_equiv_pos_as_xyz
'x, y, z'
'-x, -y, -z'

loop_
_atom_site_label
_atom_site_type_symbol
_atom_site_fract_x
_atom_site_fract_y
_atom_site_fract_z
_atom_site_U_iso_or_equiv
_atom_site_adp_type
_atom_site_occupancy
_atom_site_symmetry_multiplicity
_atom_site_calc_flag
_atom_site_refinement_flags
_atom_site_disorder_assembly
_atom_site_disorder_group
O1 O 0.2348(2) 0.34496(18) 0.22391(14) 0.0403(4) Uani 1 1 d . . .
O2 O 0.1963(2) 0.20761(19) 0.09070(13) 0.0384(4) Uani 1 1 d . . .
N1 N 0.2565(2) -0.0662(2) 0.84895(14) 0.0260(3) Uani 1 1 d . . .
N3 N 0.2812(2) -0.3369(2) 0.85903(14) 0.0260(3) Uani 1 1 d . . .
N8 N 0.2834(3) -0.1269(2) 0.48256(15) 0.0331(4) Uani 1 1 d . . .
N10 N 0.2046(2) -0.0892(2) 0.28330(14) 0.0277(4) Uani 1 1 d . . .
N13 N 0.2206(2) 0.2101(2) 0.19971(15) 0.0293(4) Uani 1 1 d . . .
C2 C 0.2722(3) -0.1830(2) 0.78004(17) 0.0255(4) Uani 1 1 d . . .
H2A H 0.2762 -0.1597 0.6891 0.031 Uiso 1 1 calc R . .
C4 C 0.2700(3) -0.3190(3) 0.98333(18) 0.0285(4) Uani 1 1 d . . .
H4A H 0.2725 -0.4092 1.0590 0.034 Uiso 1 1 calc R . .
C5 C 0.2548(3) -0.1492(2) 0.97714(17) 0.0284(4) Uani 1 1 d . . .
H5A H 0.2449 -0.0968 1.0476 0.034 Uiso 1 1 calc R . .
C6 C 0.2375(3) 0.1203(2) 0.7970(2) 0.0354(5) Uani 1 1 d . . .
H6A H 0.188(8) 0.1862(17) 0.8685(11) 0.053 Uiso 0.50 1 calc PR A 1
H6B H 0.136(7) 0.171(2) 0.738(4) 0.053 Uiso 0.50 1 calc PR A 1
H6C H 0.376(3) 0.1292(6) 0.750(5) 0.053 Uiso 0.50 1 calc PR A 1
H6D H 0.279(8) 0.1381(15) 0.7023(14) 0.053 Uiso 0.50 1 d PR A 2
H6E H 0.330(7) 0.153(2) 0.833(4) 0.053 Uiso 0.50 1 d PR A 2
H6F H 0.091(3) 0.1949(12) 0.821(4) 0.053 Uiso 0.50 1 d PR A 2
C7 C 0.2962(4) -0.4990(3) 0.8212(2) 0.0368(5) Uani 1 1 d . . .
H7C H 0.266(4) -0.469(3) 0.743(3) 0.055 Uiso 1 1 d . . .
H7B H 0.440(4) -0.582(3) 0.818(2) 0.055 Uiso 1 1 d . . .
H7A H 0.198(4) -0.547(3) 0.872(2) 0.055 Uiso 1 1 d . . .
C9 C 0.2340(3) -0.1956(2) 0.39709(18) 0.0296(4) Uani 1 1 d . . .
C11 C 0.2326(3) 0.0602(2) 0.29794(17) 0.0261(4) Uani 1 1 d . . .
C12 C 0.2804(3) 0.0362(3) 0.41877(18) 0.0302(4) Uani 1 1 d . . .
H12A H 0.3065 0.1214 0.4508 0.036 Uiso 1 1 calc R . .
C13 C 0.2088(4) -0.3756(3) 0.4336(2) 0.0415(5) Uani 1 1 d . . .
H13A H 0.182(2) -0.4038(10) 0.3600(11) 0.062 Uiso 1 1 calc R . .
H13B H 0.091(2) -0.3760(6) 0.5047(14) 0.062 Uiso 1 1 calc R . .
H13C H 0.336(2) -0.4635(13) 0.4599(15) 0.062 Uiso 1 1 calc R . .

loop_
_atom_site_aniso_label
_atom_site_aniso_U_11
_atom_site_aniso_U_22
_atom_site_aniso_U_33
_atom_site_aniso_U_23
_atom_site_aniso_U_13
_atom_site_aniso_U_12
O1 0.0526(9) 0.0328(8) 0.0416(9) -0.0056(7) -0.0110(7) -0.0198(7)
O2 0.0474(9) 0.0494(9) 0.0222(7) -0.0007(6) -0.0111(6) -0.0210(7)
N1 0.0282(8) 0.0278(8) 0.0238(8) -0.0045(6) -0.0039(6) -0.0118(6)
N3 0.0284(8) 0.0267(8) 0.0237(8) -0.0056(6) -0.0035(6) -0.0100(6)
N8 0.0407(10) 0.0401(10) 0.0228(8) -0.0048(7) -0.0076(7) -0.0174(7)
N10 0.0304(8) 0.0339(9) 0.0220(8) -0.0052(7) -0.0044(6) -0.0143(6)
N13 0.0268(8) 0.0355(9) 0.0265(8) -0.0046(7) -0.0046(6) -0.0122(6)
C2 0.0273(9) 0.0304(10) 0.0208(9) -0.0053(7) -0.0035(7) -0.0117(7)
C4 0.0283(9) 0.0339(10) 0.0206(9) -0.0027(7) -0.0044(7) -0.0089(7)
C5 0.0290(9) 0.0363(11) 0.0222(9) -0.0089(8) -0.0048(7) -0.0107(8)
C6 0.0415(11) 0.0274(10) 0.0389(12) -0.0054(9) -0.0040(9) -0.0158(8)
C7 0.0485(13) 0.0290(11) 0.0379(12) -0.0108(9) -0.0068(10) -0.0159(9)
C9 0.0311(10) 0.0335(10) 0.0253(10) -0.0051(8) -0.0037(7) -0.0130(8)
C11 0.0278(9) 0.0314(10) 0.0210(9) -0.0051(7) -0.0032(7) -0.0123(7)
C12 0.0377(11) 0.0338(11) 0.0233(10) -0.0062(8) -0.0059(8) -0.0155(8)
C13 0.0522(13) 0.0382(12) 0.0381(12) -0.0028(9) -0.0098(10) -0.0211(10)

loop_
_atom_type_symbol
_atom_type_description
_atom_type_scat_dispersion_real
_atom_type_scat_dispersion_imag
_atom_type_scat_source
C C 0.0033 0.0016 'International Tables Vol C Tables 4.2.6.8 and 6.1.1.4'
H H 0.0000 0.0000 'International Tables Vol C Tables 4.2.6.8 and 6.1.1.4'
N N 0.0061 0.0033 'International Tables Vol C Tables 4.2.6.8 and 6.1.1.4'
O O 0.0106 0.0060 'International Tables Vol C Tables 4.2.6.8 and 6.1.1.4'

loop_
_geom_angle_atom_site_label_1
_geom_angle_atom_site_label_2
_geom_angle_atom_site_label_3
_geom_angle
C2 N1 C5 108.75(15)
C2 N1 C6 125.08(16)
C5 N1 C6 126.15(15)
C2 N3 C4 109.07(15)
C2 N3 C7 125.50(16)
C4 N3 C7 125.41(16)
C12 N8 C9 103.73(15)
C9 N10 C11 101.91(14)
O2 N13 O1 121.49(16)
O2 N13 C11 119.96(15)
O1 N13 C11 118.55(15)
N3 C2 N1 108.46(16)
C5 C4 N3 106.88(16)
C4 C5 N1 106.84(16)
N10 C9 N8 115.43(16)
N10 C9 C13 123.22(17)
N8 C9 C13 121.32(17)
N10 C11 C12 110.63(16)
N10 C11 N13 122.72(15)
C12 C11 N13 126.62(16)
N8 C12 C11 108.29(16)

loop_
_geom_bond_atom_site_label_1
_geom_bond_atom_site_label_2
_geom_bond_distance
O1 N13 1.249(2)
O2 N13 1.246(2)
N1 C2 1.326(2)
N1 C5 1.379(2)
N1 C6 1.457(2)
N3 C2 1.319(2)
N3 C4 1.376(2)
N3 C7 1.458(2)
N8 C12 1.334(3)
N8 C9 1.373(2)
N10 C9 1.328(2)
N10 C11 1.368(2)
N13 C11 1.394(2)
C4 C5 1.347(3)
C9 C13 1.493(3)
C11 C12 1.383(2)
